data_7055529
loop_
_publ_author_name
'Wei, ZhenHong'
'Zhang, Wenbiao'
'Luo, Guangming'
'Xu, Feng'
'Mei, YingXuan'
'Cai, Hu'

_publ_section_title
;
 Mono- and bis-N-heterocyclic carbene complexes of tantalum and niobium
 with high oxidation states
;
_journal_issue 7
_journal_name_full 'New J. Chem.'
_journal_page_first 6270
_journal_paper_doi 10.1039/C6NJ00223D
_journal_volume 40
_journal_year 2016
_chemical_formula_moiety 'C27 H36 Cl5 N2 Ta1'
_chemical_formula_sum 'C27 H36 Cl5 N2 Ta'
_chemical_formula_weight 746.78
_chemical_name_common IPrTaCl5
_space_group_IT_number 14
_symmetry_cell_setting monoclinic
_symmetry_space_group_name_Hall '-P 2yn'
_symmetry_space_group_name_H-M 'P 1 21/n 1'
_atom_sites_solution_hydrogens geom
_atom_sites_solution_primary direct
_atom_sites_solution_secondary difmap
_audit_creation_method SHELXL-97
_audit_update_record
;
2011-10-25 deposited with the CCDC.
2016-05-03 downloaded from the CCDC.
;
_cell_angle_alpha 90.00
_cell_angle_beta 104.341(2)
_cell_angle_gamma 90.00
_cell_formula_units_Z 4
_cell_length_a 10.4051(18)
_cell_length_b 17.875(3)
_cell_length_c 17.596(3)
_cell_measurement_temperature 296(2)
_cell_volume 3170.7(9)
_computing_cell_refinement 'SAINT (Bruker, 2005)'
_computing_data_collection 'APEX2 (Bruker, 2005)'
_computing_data_reduction SAINT
_computing_structure_refinement 'SHELXL-97 (Sheldrick, 1997)'
_computing_structure_solution 'SHELXS-97 (Sheldrick, 1990)'
_diffrn_ambient_temperature 296(2)
_diffrn_measured_fraction_theta_full 0.989
_diffrn_measured_fraction_theta_max 0.989
_diffrn_measurement_device_type 'Bruker apex II'
_diffrn_measurement_method '\w scans'
_diffrn_radiation_monochromator graphite
_diffrn_radiation_source 'fine-focus sealed tube'
_diffrn_radiation_type MoK\a
_diffrn_radiation_wavelength 0.71073
_diffrn_reflns_av_R_equivalents 0.0399
_diffrn_reflns_av_sigmaI/netI 0.0392
_diffrn_reflns_limit_h_max 12
_diffrn_reflns_limit_h_min -12
_diffrn_reflns_limit_k_max 21
_diffrn_reflns_limit_k_min -21
_diffrn_reflns_limit_l_max 20
_diffrn_reflns_limit_l_min -20
_diffrn_reflns_number 22657
_diffrn_reflns_theta_full 25.50
_diffrn_reflns_theta_max 25.50
_diffrn_reflns_theta_min 1.65
_exptl_absorpt_coefficient_mu 3.906
_exptl_absorpt_correction_T_max 0.5088
_exptl_absorpt_correction_T_min 0.4418
_exptl_absorpt_correction_type multi-scan
_exptl_absorpt_process_details '(SADABS; Sheldrick, 2003)'
_exptl_crystal_colour yellow
_exptl_crystal_density_diffrn 1.564
_exptl_crystal_density_method 'not measured'
_exptl_crystal_description block
_exptl_crystal_F_000 1480
_exptl_crystal_size_max 0.25
_exptl_crystal_size_mid 0.21
_exptl_crystal_size_min 0.20
_refine_diff_density_max 2.719
_refine_diff_density_min -0.833
_refine_diff_density_rms 0.104
_refine_ls_extinction_method none
_refine_ls_goodness_of_fit_ref 1.069
_refine_ls_hydrogen_treatment mixed
_refine_ls_matrix_type full
_refine_ls_number_parameters 316
_refine_ls_number_reflns 5840
_refine_ls_number_restraints 0
_refine_ls_restrained_S_all 1.069
_refine_ls_R_factor_all 0.0568
_refine_ls_R_factor_gt 0.0377
_refine_ls_shift/su_max 0.027
_refine_ls_shift/su_mean 0.004
_refine_ls_structure_factor_coef Fsqd
_refine_ls_weighting_details
;
calc w=1/[\s^2^(Fo^2^)+(0.0569P)^2^+0.8437P] where P=(Fo^2^+2Fc^2^)/3
;
_refine_ls_weighting_scheme calc
_refine_ls_wR_factor_gt 0.0980
_refine_ls_wR_factor_ref 0.1053
_reflns_number_gt 4458
_reflns_number_total 5840
_reflns_threshold_expression >2sigma(I)
_cod_data_source_file c6nj00223d2.cif
_cod_data_source_block CH-5
_cod_depositor_comments 'Adding full bibliography for 7055529--7055531.cif.'
_cod_database_code 7055529

loop_
_space_group_symop_id
_space_group_symop_operation_xyz
1 'x, y, z'
2 '-x+1/2, y+1/2, -z+1/2'
3 '-x, -y, -z'
4 'x-1/2, -y-1/2, z-1/2'

loop_
_atom_site_label
_atom_site_type_symbol
_atom_site_fract_x
_atom_site_fract_y
_atom_site_fract_z
_atom_site_U_iso_or_equiv
_atom_site_adp_type
_atom_site_occupancy
_atom_site_symmetry_multiplicity
_atom_site_calc_flag
_atom_site_refinement_flags
Ta1 Ta 0.47474(2) 0.808554(12) 0.198319(14) 0.04467(11) Uani 1 1 d .
Cl1 Cl 0.38126(19) 0.91404(9) 0.13248(10) 0.0730(5) Uani 1 1 d .
Cl2 Cl 0.55498(18) 0.88425(9) 0.30956(10) 0.0719(5) Uani 1 1 d .
Cl3 Cl 0.27500(18) 0.77961(11) 0.22784(11) 0.0724(5) Uani 1 1 d .
Cl4 Cl 0.66084(18) 0.82478(11) 0.14920(12) 0.0768(5) Uani 1 1 d .
Cl5 Cl 0.57296(19) 0.70588(8) 0.26815(10) 0.0652(5) Uani 1 1 d .
N1 N 0.4018(4) 0.6578(2) 0.0775(3) 0.0419(11) Uani 1 1 d .
N2 N 0.3212(4) 0.7558(2) 0.0139(2) 0.0401(10) Uani 1 1 d .
C1 C 0.4684(6) 0.5981(3) 0.1300(3) 0.0468(14) Uani 1 1 d .
C2 C 0.5973(6) 0.5813(3) 0.1293(4) 0.0570(16) Uani 1 1 d .
C3 C 0.6480(8) 0.5163(5) 0.1694(5) 0.086(3) Uani 1 1 d .
H3 H 0.7348 0.5026 0.1708 0.103 Uiso 1 1 calc R
C4 C 0.5778(12) 0.4727(5) 0.2057(5) 0.103(3) Uani 1 1 d .
H4 H 0.6151 0.4291 0.2306 0.124 Uiso 1 1 calc R
C5 C 0.4490(11) 0.4926(4) 0.2063(4) 0.092(3) Uani 1 1 d .
H5 H 0.4009 0.4619 0.2319 0.111 Uiso 1 1 calc R
C6 C 0.3906(7) 0.5573(3) 0.1696(4) 0.0626(18) Uani 1 1 d .
C7 C 0.2806(5) 0.8297(3) -0.0196(3) 0.0431(13) Uani 1 1 d .
C8 C 0.3634(6) 0.8655(3) -0.0585(3) 0.0501(14) Uani 1 1 d .
C9 C 0.3189(7) 0.9326(4) -0.0952(4) 0.0646(18) Uani 1 1 d .
H9 H 0.3727 0.9589 -0.1210 0.078 Uiso 1 1 calc R
C10 C 0.1980(8) 0.9608(4) -0.0941(4) 0.073(2) Uani 1 1 d .
H10 H 0.1697 1.0057 -0.1194 0.088 Uiso 1 1 calc R
C11 C 0.1170(6) 0.9231(4) -0.0557(4) 0.0651(18) Uani 1 1 d .
H11 H 0.0350 0.9433 -0.0550 0.078 Uiso 1 1 calc R
C12 C 0.1556(6) 0.8553(3) -0.0180(3) 0.0511(15) Uani 1 1 d .
C13 C 0.3388(6) 0.6361(3) 0.0029(4) 0.0580(16) Uani 1 1 d .
H13 H 0.3328 0.5875 -0.0165 0.070 Uiso 1 1 calc R
C14 C 0.2881(6) 0.6965(3) -0.0364(4) 0.0553(16) Uani 1 1 d .
H14 H 0.2392 0.6984 -0.0883 0.066 Uiso 1 1 calc R
C15 C 0.3924(5) 0.7335(3) 0.0855(3) 0.0355(11) Uani 1 1 d .
C16 C 0.2513(8) 0.5782(4) 0.1690(5) 0.086(2) Uani 1 1 d .
H16 H 0.2370 0.6294 0.1487 0.103 Uiso 1 1 calc R
C17 C 0.2270(11) 0.5785(6) 0.2517(6) 0.135(4) Uani 1 1 d .
H17c H 0.2904 0.6108 0.2851 0.203 Uiso 1 1 calc R
H17a H 0.2366 0.5287 0.2726 0.203 Uiso 1 1 calc R
H17b H 0.1390 0.5963 0.2490 0.203 Uiso 1 1 calc R
C27 C -0.0452(7) 0.7730(5) -0.0382(5) 0.096(3) Uani 1 1 d .
H27a H -0.0062 0.7407 -0.0699 0.144 Uiso 1 1 calc R
H27c H -0.1003 0.8094 -0.0710 0.144 Uiso 1 1 calc R
H27b H -0.0981 0.7439 -0.0115 0.144 Uiso 1 1 calc R
C18 C 0.1497(8) 0.5281(6) 0.1138(6) 0.131(4) Uani 1 1 d .
H18b H 0.1654 0.5292 0.0623 0.197 Uiso 1 1 calc R
H18c H 0.0617 0.5460 0.1113 0.197 Uiso 1 1 calc R
H18a H 0.1583 0.4777 0.1332 0.197 Uiso 1 1 calc R
C19 C 0.6784(6) 0.6278(4) 0.0856(4) 0.070(2) Uani 1 1 d .
H19 H 0.6314 0.6752 0.0708 0.083 Uiso 1 1 calc R
C20 C 0.6897(10) 0.5890(5) 0.0104(6) 0.129(4) Uani 1 1 d .
H20a H 0.6026 0.5803 -0.0225 0.193 Uiso 1 1 calc R
H20b H 0.7348 0.5420 0.0232 0.193 Uiso 1 1 calc R
H20c H 0.7389 0.6201 -0.0167 0.193 Uiso 1 1 calc R
C21 C 0.8172(7) 0.6465(6) 0.1388(6) 0.130(4) Uani 1 1 d .
H21c H 0.8656 0.6762 0.1100 0.194 Uiso 1 1 calc R
H21a H 0.8646 0.6009 0.1554 0.194 Uiso 1 1 calc R
H21b H 0.8072 0.6738 0.1840 0.194 Uiso 1 1 calc R
C22 C 0.4972(6) 0.8340(4) -0.0629(4) 0.0617(17) Uani 1 1 d .
H22 H 0.5227 0.7958 -0.0220 0.074 Uiso 1 1 calc R
C23 C 0.6067(7) 0.8944(4) -0.0477(5) 0.094(3) Uani 1 1 d .
H23b H 0.6141 0.9164 0.0030 0.141 Uiso 1 1 calc R
H23c H 0.5843 0.9324 -0.0873 0.141 Uiso 1 1 calc R
H23a H 0.6898 0.8719 -0.0493 0.141 Uiso 1 1 calc R
C24 C 0.4877(9) 0.7955(5) -0.1433(6) 0.108(3) Uani 1 1 d .
H24a H 0.4199 0.7578 -0.1520 0.162 Uiso 1 1 calc R
H24b H 0.5713 0.7728 -0.1433 0.162 Uiso 1 1 calc R
H24c H 0.4660 0.8321 -0.1844 0.162 Uiso 1 1 calc R
C25 C 0.0633(6) 0.8125(4) 0.0215(4) 0.0610(17) Uani 1 1 d .
H25 H 0.1162 0.7742 0.0551 0.073 Uiso 1 1 calc R
C26 C 0.0014(7) 0.8631(5) 0.0741(5) 0.089(2) Uani 1 1 d .
H26a H -0.0542 0.8336 0.0985 0.133 Uiso 1 1 calc R
H26c H -0.0508 0.9015 0.0426 0.133 Uiso 1 1 calc R
H26b H 0.0707 0.8858 0.1137 0.133 Uiso 1 1 calc R

loop_
_atom_site_aniso_label
_atom_site_aniso_U_11
_atom_site_aniso_U_22
_atom_site_aniso_U_33
_atom_site_aniso_U_23
_atom_site_aniso_U_13
_atom_site_aniso_U_12
Ta1 0.05153(17) 0.03912(15) 0.04020(16) -0.00271(10) 0.00539(11) 0.00340(10)
Cl1 0.1055(13) 0.0422(8) 0.0576(10) 0.0003(7) -0.0060(9) 0.0120(8)
Cl2 0.0943(13) 0.0526(9) 0.0556(10) -0.0111(8) -0.0065(9) 0.0065(8)
Cl3 0.0678(11) 0.0858(12) 0.0704(12) -0.0087(10) 0.0299(9) 0.0001(9)
Cl4 0.0659(11) 0.0872(13) 0.0817(14) -0.0120(10) 0.0264(10) -0.0199(9)
Cl5 0.0897(12) 0.0491(8) 0.0478(9) 0.0018(7) -0.0001(9) 0.0177(8)
N1 0.050(3) 0.034(2) 0.042(3) -0.002(2) 0.013(2) 0.002(2)
N2 0.042(2) 0.042(2) 0.035(3) 0.002(2) 0.008(2) 0.0018(19)
C1 0.066(4) 0.034(3) 0.040(3) 0.003(2) 0.013(3) 0.013(3)
C2 0.068(4) 0.050(3) 0.049(4) -0.014(3) 0.005(3) 0.013(3)
C3 0.094(6) 0.075(5) 0.073(6) -0.009(4) -0.007(5) 0.044(5)
C4 0.176(10) 0.062(5) 0.058(5) 0.007(4) 0.004(6) 0.048(6)
C5 0.182(10) 0.046(4) 0.055(5) 0.004(3) 0.040(6) 0.000(5)
C6 0.097(5) 0.043(3) 0.056(4) -0.004(3) 0.035(4) 0.004(3)
C7 0.044(3) 0.042(3) 0.039(3) 0.001(2) 0.001(3) 0.004(2)
C8 0.054(3) 0.048(3) 0.041(3) 0.007(3) -0.002(3) -0.002(3)
C9 0.085(5) 0.049(4) 0.057(4) 0.015(3) 0.013(4) 0.003(3)
C10 0.091(5) 0.052(4) 0.063(5) 0.013(4) -0.005(4) 0.007(4)
C11 0.058(4) 0.065(4) 0.062(4) -0.005(4) -0.004(3) 0.023(3)
C12 0.045(3) 0.055(4) 0.047(4) -0.002(3) 0.000(3) 0.004(3)
C13 0.074(4) 0.039(3) 0.054(4) -0.008(3) 0.002(3) -0.004(3)
C14 0.063(4) 0.048(3) 0.047(4) -0.009(3) -0.002(3) -0.006(3)
C15 0.038(3) 0.037(3) 0.033(3) 0.001(2) 0.011(2) 0.005(2)
C16 0.112(6) 0.063(4) 0.107(7) -0.016(4) 0.076(5) -0.014(4)
C17 0.211(12) 0.100(7) 0.138(10) -0.007(6) 0.127(9) -0.007(7)
C27 0.072(5) 0.106(6) 0.113(7) -0.024(6) 0.027(5) -0.020(5)
C18 0.101(7) 0.127(8) 0.194(11) -0.071(8) 0.090(7) -0.041(6)
C19 0.055(4) 0.069(4) 0.087(5) -0.032(4) 0.020(4) 0.000(3)
C20 0.161(9) 0.128(8) 0.126(8) -0.066(7) 0.093(7) -0.057(7)
C21 0.054(5) 0.148(9) 0.180(11) -0.049(8) 0.014(6) -0.002(5)
C22 0.058(4) 0.068(4) 0.063(4) 0.013(3) 0.022(3) -0.001(3)
C23 0.069(5) 0.103(6) 0.108(7) 0.026(5) 0.017(5) -0.024(4)
C24 0.100(7) 0.133(8) 0.097(7) -0.022(6) 0.037(6) -0.004(6)
C25 0.048(4) 0.075(5) 0.060(4) -0.003(3) 0.012(3) 0.010(3)
C26 0.069(5) 0.115(7) 0.086(6) -0.010(5) 0.026(4) 0.026(5)

loop_
_atom_type_symbol
_atom_type_description
_atom_type_scat_dispersion_real
_atom_type_scat_dispersion_imag
_atom_type_scat_source
C C 0.0033 0.0016 'International Tables Vol C Tables 4.2.6.8 and 6.1.1.4'
H H 0.0000 0.0000 'International Tables Vol C Tables 4.2.6.8 and 6.1.1.4'
N N 0.0061 0.0033 'International Tables Vol C Tables 4.2.6.8 and 6.1.1.4'
Cl Cl 0.1484 0.1585 'International Tables Vol C Tables 4.2.6.8 and 6.1.1.4'
Ta Ta -0.7052 6.5227 'International Tables Vol C Tables 4.2.6.8 and 6.1.1.4'

loop_
_geom_angle_atom_site_label_1
_geom_angle_atom_site_label_2
_geom_angle_atom_site_label_3
_geom_angle
Cl1 Ta1 Cl2 88.07(6)
Cl1 Ta1 Cl3 90.29(7)
Cl1 Ta1 Cl4 89.87(7)
Cl1 Ta1 Cl5 177.75(6)
Cl1 Ta1 C15 91.26(12)
Cl2 Ta1 C15 179.32(12)
Cl3 Ta1 Cl2 95.44(7)
Cl3 Ta1 Cl4 169.93(6)
Cl3 Ta1 C15 84.48(12)
Cl4 Ta1 Cl2 94.63(7)
Cl4 Ta1 C15 85.45(13)
Cl5 Ta1 Cl2 89.73(6)
Cl5 Ta1 Cl3 90.38(7)
Cl5 Ta1 Cl4 89.85(7)
Cl5 Ta1 C15 90.95(12)
N1 C13 H13 126.1
N1 C15 Ta1 128.7(3)
N2 C14 H14 126.5
N2 C15 Ta1 127.8(3)
N2 C15 N1 103.4(4)
C1 C2 C3 115.2(7)
C1 C2 C19 123.2(6)
C1 C6 C16 123.1(6)
C2 C1 N1 117.6(5)
C2 C1 C6 125.1(5)
C2 C3 H3 118.5
C2 C19 H19 107.7
C2 C19 C21 111.3(7)
C3 C2 C19 121.5(7)
C3 C4 H4 120.0
C3 C4 C5 119.9(7)
C4 C3 C2 123.1(8)
C4 C3 H3 118.5
C4 C5 H5 119.3
C4 C5 C6 121.4(8)
C5 C4 H4 120.0
C5 C6 C1 115.2(7)
C5 C6 C16 121.6(7)
C6 C1 N1 116.9(5)
C6 C5 H5 119.3
C6 C16 H16 107.2
C6 C16 C17 112.3(8)
C6 C16 C18 112.0(6)
C7 C8 C9 116.9(6)
C7 C8 C22 123.0(5)
C7 C12 C11 116.1(6)
C7 C12 C25 123.0(5)
C8 C7 N2 117.6(5)
C8 C9 H9 119.4
C8 C22 H22 107.8
C8 C22 C23 112.2(6)
C8 C22 C24 110.9(6)
C9 C8 C22 120.1(6)
C9 C10 H10 119.8
C9 C10 C11 120.3(6)
C10 C9 C8 121.2(6)
C10 C9 H9 119.4
C10 C11 H11 119.3
C10 C11 C12 121.3(6)
C11 C10 H10 119.8
C11 C12 C25 120.9(6)
C12 C7 N2 117.9(5)
C12 C7 C8 124.1(5)
C12 C11 H11 119.3
C12 C25 H25 107.7
C12 C25 C26 112.5(6)
C13 N1 C1 115.9(4)
C13 N1 C15 110.5(4)
C13 C14 N2 106.9(5)
C13 C14 H14 126.5
C14 N2 C7 115.9(5)
C14 C13 N1 107.7(5)
C14 C13 H13 126.1
C15 N1 C1 133.6(4)
C15 N2 C7 132.6(4)
C15 N2 C14 111.4(5)
C16 C17 H17c 109.5
C16 C17 H17a 109.5
C16 C17 H17b 109.5
C16 C18 H18b 109.5
C16 C18 H18c 109.5
C16 C18 H18a 109.5
C17 C16 H16 107.2
C17 C16 C18 110.7(7)
H17c C17 H17a 109.5
H17c C17 H17b 109.5
H17a C17 H17b 109.5
C27 C25 C12 111.4(6)
C27 C25 H25 107.7
C27 C25 C26 109.8(6)
H27a C27 H27c 109.5
H27a C27 H27b 109.5
H27c C27 H27b 109.5
C18 C16 H16 107.2
H18b C18 H18c 109.5
H18b C18 H18a 109.5
H18c C18 H18a 109.5
C19 C20 H20a 109.5
C19 C20 H20b 109.5
C19 C20 H20c 109.5
C19 C21 H21c 109.5
C19 C21 H21a 109.5
C19 C21 H21b 109.5
C20 C19 C2 111.2(6)
C20 C19 H19 107.7
C20 C19 C21 111.2(7)
H20a C20 H20b 109.5
H20a C20 H20c 109.5
H20b C20 H20c 109.5
C21 C19 H19 107.7
H21c C21 H21a 109.5
H21c C21 H21b 109.5
H21a C21 H21b 109.5
C22 C23 H23b 109.5
C22 C23 H23c 109.5
C22 C23 H23a 109.5
C22 C24 H24a 109.5
C22 C24 H24b 109.5
C22 C24 H24c 109.5
C23 C22 H22 107.8
C23 C22 C24 110.1(6)
H23b C23 H23c 109.5
H23b C23 H23a 109.5
H23c C23 H23a 109.5
C24 C22 H22 107.8
H24a C24 H24b 109.5
H24a C24 H24c 109.5
H24b C24 H24c 109.5
C25 C27 H27a 109.5
C25 C27 H27c 109.5
C25 C27 H27b 109.5
C25 C26 H26a 109.5
C25 C26 H26c 109.5
C25 C26 H26b 109.5
C26 C25 H25 107.7
H26a C26 H26c 109.5
H26a C26 H26b 109.5
H26c C26 H26b 109.5

loop_
_geom_bond_atom_site_label_1
_geom_bond_atom_site_label_2
_geom_bond_distance
Ta1 Cl1 2.2989(16)
Ta1 Cl2 2.3557(16)
Ta1 Cl3 2.3220(18)
Ta1 Cl4 2.3259(19)
Ta1 Cl5 2.3023(15)
Ta1 C15 2.373(5)
N1 C1 1.467(7)
N1 C13 1.369(7)
N1 C15 1.367(7)
N2 C7 1.465(7)
N2 C14 1.369(7)
N2 C15 1.354(6)
C1 C2 1.377(8)
C1 C6 1.399(8)
C2 C3 1.394(9)
C2 C19 1.522(9)
C3 H3 0.9300
C3 C4 1.334(12)
C4 H4 0.9300
C4 C5 1.389(12)
C5 H5 0.9300
C5 C6 1.389(10)
C6 C16 1.495(10)
C7 C8 1.383(8)
C7 C12 1.385(8)
C8 C9 1.388(8)
C8 C22 1.520(8)
C9 H9 0.9300
C9 C10 1.360(9)
C10 H10 0.9300
C10 C11 1.380(9)
C11 H11 0.9300
C11 C12 1.391(9)
C12 C25 1.524(9)
C13 H13 0.9300
C13 C14 1.320(8)
C14 H14 0.9300
C16 H16 0.9800
C16 C17 1.537(10)
C16 C18 1.534(11)
C17 H17c 0.9600
C17 H17a 0.9600
C17 H17b 0.9600
C27 H27a 0.9600
C27 H27c 0.9600
C27 H27b 0.9600
C27 C25 1.513(9)
C18 H18b 0.9600
C18 H18c 0.9600
C18 H18a 0.9600
C19 H19 0.9800
C19 C20 1.525(10)
C19 C21 1.550(10)
C20 H20a 0.9600
C20 H20b 0.9600
C20 H20c 0.9600
C21 H21c 0.9600
C21 H21a 0.9600
C21 H21b 0.9600
C22 H22 0.9800
C22 C23 1.544(9)
C22 C24 1.555(10)
C23 H23b 0.9600
C23 H23c 0.9600
C23 H23a 0.9600
C24 H24a 0.9600
C24 H24b 0.9600
C24 H24c 0.9600
C25 H25 0.9800
C25 C26 1.545(9)
C26 H26a 0.9600
C26 H26c 0.9600
C26 H26b 0.9600
